data_7044874
loop_
_publ_author_name
'Boreen, Michael A.'
'Parker, Bernard F.'
'Hohloch, Stephan'
'Skeel, Brighton A.'
'Arnold, John'

_publ_section_title
;
 f-Block complexes of a m-terphenyl dithiocarboxylate ligand.
;
_journal_issue 1
_journal_name_full 'Dalton transactions (Cambridge, England : 2003)'
_journal_page_first 96
_journal_page_last 104
_journal_paper_doi 10.1039/c7dt04073c
_journal_volume 47
_journal_year 2018
_chemical_formula_moiety 'C112 H124 O S8 Th, C4 H8 O'
_chemical_formula_sum 'C116 H132 O2 S8 Th'
_chemical_formula_weight 2046.73
_chemical_melting_point 581(2)
_chemical_name_common (TerphCS2)4Th(THF)
_chemical_name_systematic 'Tetrakis[2,6-bis(4-tert-butylphenyl)phenyldithiocarboxylato]-(tetrahydrofuran) thorium(IV)'
_chemical_properties_physical Air-sensitive,Moisture-sensitive
_space_group_crystal_system triclinic
_space_group_IT_number 2
_space_group_name_Hall '-P 1'
_space_group_name_H-M_alt 'P -1'
_symmetry_space_group_name_Hall '-P 1'
_symmetry_space_group_name_H-M 'P -1'
_atom_sites_solution_hydrogens geom
_atom_sites_solution_primary iterative
_atom_sites_solution_secondary difmap
_audit_creation_method SHELXL-2014/7
_audit_update_record
;
2017-10-24 deposited with the CCDC.
2017-11-20 downloaded from the CCDC.
;
_cell_angle_alpha 74.181(3)
_cell_angle_beta 74.607(3)
_cell_angle_gamma 63.541(3)
_cell_formula_units_Z 2
_cell_length_a 18.3098(10)
_cell_length_b 18.5236(11)
_cell_length_c 19.3377(11)
_cell_measurement_reflns_used 9371
_cell_measurement_temperature 100(2)
_cell_measurement_theta_max 25.43
_cell_measurement_theta_min 2.30
_cell_volume 5569.8(6)
_computing_cell_refinement 'Bruker SAINT'
_computing_data_collection 'Bruker APEX2'
_computing_data_reduction 'Bruker SAINT'
_computing_molecular_graphics ORTEP-32
_computing_publication_material WinGX
_computing_structure_refinement 'SHELXL-2014 (Sheldrick, 2014)'
_computing_structure_solution 'SHELXT-2014 (Sheldrick, 2014)'
_diffrn_ambient_temperature 100(2)
_diffrn_detector_area_resol_mean 8.366
_diffrn_measured_fraction_theta_full 0.998
_diffrn_measured_fraction_theta_max 0.991
_diffrn_measurement_device_type 'Bruker APEX-II CCD'
_diffrn_measurement_method 'phi and omega scans'
_diffrn_radiation_type MoK\a
_diffrn_radiation_wavelength 0.71073
_diffrn_reflns_av_R_equivalents 0.0441
_diffrn_reflns_av_unetI/netI 0.0310
_diffrn_reflns_Laue_measured_fraction_full 0.998
_diffrn_reflns_Laue_measured_fraction_max 0.991
_diffrn_reflns_limit_h_max 22
_diffrn_reflns_limit_h_min -22
_diffrn_reflns_limit_k_max 22
_diffrn_reflns_limit_k_min -22
_diffrn_reflns_limit_l_max 21
_diffrn_reflns_limit_l_min -23
_diffrn_reflns_number 158735
_diffrn_reflns_point_group_measured_fraction_full 0.998
_diffrn_reflns_point_group_measured_fraction_max 0.991
_diffrn_reflns_theta_full 25.000
_diffrn_reflns_theta_max 25.474
_diffrn_reflns_theta_min 1.110
_diffrn_source 'microfocus sealed tube'
_exptl_absorpt_coefficient_mu 1.535
_exptl_absorpt_correction_T_max 0.5619
_exptl_absorpt_correction_T_min 0.4756
_exptl_absorpt_correction_type multi-scan
_exptl_absorpt_process_details SADABS
_exptl_crystal_colour Yellow
_exptl_crystal_density_diffrn 1.220
_exptl_crystal_description Block
_exptl_crystal_F_000 2124
_exptl_crystal_recrystallization_method 'Re-crystallisation from solvent: THF/hexane'
_exptl_crystal_size_max 0.200
_exptl_crystal_size_mid 0.200
_exptl_crystal_size_min 0.100
_refine_diff_density_max 2.810
_refine_diff_density_min -1.133
_refine_diff_density_rms 0.100
_refine_ls_extinction_method none
_refine_ls_goodness_of_fit_ref 1.081
_refine_ls_hydrogen_treatment constr
_refine_ls_matrix_type full
_refine_ls_number_parameters 1168
_refine_ls_number_reflns 20500
_refine_ls_number_restraints 0
_refine_ls_restrained_S_all 1.081
_refine_ls_R_factor_all 0.0434
_refine_ls_R_factor_gt 0.0379
_refine_ls_shift/su_max 0.003
_refine_ls_shift/su_mean 0.000
_refine_ls_structure_factor_coef Fsqd
_refine_ls_weighting_details 'w=1/[\s^2^(Fo^2^)+(0.0445P)^2^+14.0031P] where P=(Fo^2^+2Fc^2^)/3'
_refine_ls_weighting_scheme calc
_refine_ls_wR_factor_gt 0.0935
_refine_ls_wR_factor_ref 0.0966
_reflns_Friedel_coverage 0.000
_reflns_number_gt 18575
_reflns_number_total 20500
_reflns_threshold_expression 'I > 2\s(I)'
_cod_data_source_file c7dt04073c2.cif
_cod_data_source_block 5THF
_cod_depositor_comments
;
The following automatic conversions were performed:

'_chemical_melting_point' value '579-583' was changed to '581(2)' -
the average value was taken and precision was estimated.

Automatic conversion script
Id: cif_fix_values 4973 2017-02-22 13:04:09Z antanas 

 Adding full bibliography for 7044871--7044875.cif.
;
_cod_database_code 7044874
_shelx_shelxl_version_number 2014/7
_shelx_space_group_comment
;
The symmetry employed for this shelxl refinement is uniquely defined
by the following loop, which should always be used as a source of
symmetry information in preference to the above space-group names.
They are only intended as comments.
;
_shelx_estimated_absorpt_t_min 0.749
_shelx_estimated_absorpt_t_max 0.862

loop_
_space_group_symop_operation_xyz
'x, y, z'
'-x, -y, -z'

loop_
_atom_site_label
_atom_site_type_symbol
_atom_site_fract_x
_atom_site_fract_y
_atom_site_fract_z
_atom_site_U_iso_or_equiv
_atom_site_adp_type
_atom_site_occupancy
_atom_site_site_symmetry_order
_atom_site_calc_flag
_atom_site_refinement_flags_posn
_atom_site_refinement_flags_adp
Th1 Th 0.74434(2) 0.24195(2) 0.75299(2) 0.01567(5) Uani 1 1 d . .
S7 S 0.61630(5) 0.30718(5) 0.87605(5) 0.01780(18) Uani 1 1 d . .
S1 S 0.82088(5) 0.10527(5) 0.86742(5) 0.01714(18) Uani 1 1 d . .
S2 S 0.83731(5) 0.26121(5) 0.84373(5) 0.01788(18) Uani 1 1 d . .
S3 S 0.80905(5) 0.11882(5) 0.65793(5) 0.01776(18) Uani 1 1 d . .
S4 S 0.91957(5) 0.17915(5) 0.68765(5) 0.01819(18) Uani 1 1 d . .
S8 S 0.67879(5) 0.41679(5) 0.76164(5) 0.01820(18) Uani 1 1 d . .
S5 S 0.60271(5) 0.32552(6) 0.67410(5) 0.01969(19) Uani 1 1 d . .
S6 S 0.76306(5) 0.33324(5) 0.60411(5) 0.02040(19) Uani 1 1 d . .
O1 O 0.66182(15) 0.15411(15) 0.79603(13) 0.0201(5) Uani 1 1 d . .
C83 C 0.5516(2) 0.4739(2) 0.87244(19) 0.0173(7) Uani 1 1 d . .
C29 C 0.9783(2) 0.0554(2) 0.61085(19) 0.0175(7) Uani 1 1 d . .
C84 C 0.4661(2) 0.4929(2) 0.88326(19) 0.0199(8) Uani 1 1 d . .
C12 C 0.6245(2) 0.1756(2) 1.04264(19) 0.0200(8) Uani 1 1 d . .
H12 H 0.5770 0.2229 1.0298 0.024 Uiso 1 1 calc R U
C13 C 0.7011(2) 0.1801(2) 1.02285(19) 0.0173(7) Uani 1 1 d . .
H13 H 0.7050 0.2300 0.9965 0.021 Uiso 1 1 calc R U
C8 C 0.7719(2) 0.1129(2) 1.04091(19) 0.0198(8) Uani 1 1 d . .
C89 C 0.4290(2) 0.4424(2) 0.86829(19) 0.0184(7) Uani 1 1 d . .
C62 C 0.5999(2) 0.2768(2) 0.5260(2) 0.0232(8) Uani 1 1 d . .
C35 C 0.9483(2) -0.0647(2) 0.69797(19) 0.0190(7) Uani 1 1 d . .
C2 C 0.8962(2) 0.1373(2) 0.95583(19) 0.0168(7) Uani 1 1 d . .
C36 C 0.9242(2) -0.0466(2) 0.76772(19) 0.0193(7) Uani 1 1 d . .
H36 H 0.9388 -0.0082 0.7784 0.023 Uiso 1 1 calc R U
C37 C 0.8792(2) -0.0838(2) 0.8217(2) 0.0216(8) Uani 1 1 d . .
H37 H 0.8634 -0.0701 0.8689 0.026 Uiso 1 1 calc R U
C34 C 1.0287(2) 0.0814(2) 0.5496(2) 0.0206(8) Uani 1 1 d . .
C104 C 0.7157(2) 0.4285(2) 0.9286(2) 0.0227(8) Uani 1 1 d . .
H104 H 0.6958 0.3862 0.9450 0.027 Uiso 1 1 calc R U
C18 C 1.0317(2) 0.1393(2) 0.8765(2) 0.0215(8) Uani 1 1 d . .
C39 C 0.8807(2) -0.1583(2) 0.7388(2) 0.0260(8) Uani 1 1 d . .
H39 H 0.8660 -0.1965 0.7277 0.031 Uiso 1 1 calc R U
C3 C 0.8540(2) 0.1180(2) 1.0257(2) 0.0207(8) Uani 1 1 d . .
C23 C 1.0421(2) 0.0938(2) 0.8255(2) 0.0230(8) Uani 1 1 d . .
H23 H 1.0069 0.0661 0.8332 0.028 Uiso 1 1 calc R U
C30 C 1.0013(2) -0.0295(2) 0.6383(2) 0.0209(8) Uani 1 1 d . .
C19 C 1.0834(2) 0.1808(2) 0.8623(2) 0.0251(8) Uani 1 1 d . .
H19 H 1.0781 0.2125 0.8960 0.030 Uiso 1 1 calc R U
C56 C 0.6324(2) 0.3971(2) 0.53034(19) 0.0222(8) Uani 1 1 d . .
C38 C 0.8558(2) -0.1409(2) 0.8092(2) 0.0223(8) Uani 1 1 d . .
C90 C 0.3722(2) 0.4194(2) 0.9225(2) 0.0254(8) Uani 1 1 d . .
H90 H 0.3620 0.4306 0.9701 0.030 Uiso 1 1 calc R U
C88 C 0.5785(2) 0.5254(2) 0.89179(19) 0.0201(8) Uani 1 1 d . .
C91 C 0.3305(2) 0.3804(3) 0.9075(2) 0.0275(9) Uani 1 1 d . .
H91 H 0.2932 0.3638 0.9458 0.033 Uiso 1 1 calc R U
C10 C 0.6875(2) 0.0362(2) 1.0989(2) 0.0278(9) Uani 1 1 d . .
H10 H 0.6835 -0.0137 1.1250 0.033 Uiso 1 1 calc R U
C64 C 0.6663(2) 0.1302(2) 0.5596(2) 0.0217(8) Uani 1 1 d . .
H64 H 0.7154 0.0829 0.5684 0.026 Uiso 1 1 calc R U
C11 C 0.6150(2) 0.1043(2) 1.0806(2) 0.0223(8) Uani 1 1 d . .
C45 C 1.0025(2) 0.1665(2) 0.5084(2) 0.0216(8) Uani 1 1 d . .
C61 C 0.6328(3) 0.4752(2) 0.4960(2) 0.0269(9) Uani 1 1 d . .
C99 C 0.6658(2) 0.5049(2) 0.8946(2) 0.0197(8) Uani 1 1 d . .
C50 C 0.9237(2) 0.2092(2) 0.4907(2) 0.0255(8) Uani 1 1 d . .
H50 H 0.8833 0.1869 0.5119 0.031 Uiso 1 1 calc R U
C9 C 0.7642(2) 0.0404(2) 1.0797(2) 0.0241(8) Uani 1 1 d . .
H9 H 0.8118 -0.0064 1.0930 0.029 Uiso 1 1 calc R U
C63 C 0.6704(2) 0.2055(2) 0.53962(19) 0.0202(8) Uani 1 1 d . .
H63 H 0.7217 0.2092 0.5350 0.024 Uiso 1 1 calc R U
C85 C 0.4102(2) 0.5644(2) 0.9082(2) 0.0257(8) Uani 1 1 d . .
H85 H 0.3526 0.5778 0.9146 0.031 Uiso 1 1 calc R U
C57 C 0.6039(2) 0.3588(2) 0.4964(2) 0.0274(9) Uani 1 1 d . .
C103 C 0.7938(2) 0.4127(2) 0.9391(2) 0.0260(8) Uani 1 1 d . .
H103 H 0.8259 0.3601 0.9634 0.031 Uiso 1 1 calc R U
C87 C 0.5190(2) 0.5969(2) 0.9171(2) 0.0263(8) Uani 1 1 d . .
H87 H 0.5365 0.6321 0.9297 0.032 Uiso 1 1 calc R U
C22 C 1.1022(2) 0.0878(3) 0.7640(2) 0.0270(9) Uani 1 1 d . .
H22 H 1.1081 0.0550 0.7310 0.032 Uiso 1 1 calc R U
C93 C 0.3995(2) 0.3866(2) 0.7849(2) 0.0239(8) Uani 1 1 d . .
H93 H 0.4098 0.3754 0.7373 0.029 Uiso 1 1 calc R U
C40 C 0.9264(2) -0.1214(2) 0.6845(2) 0.0242(8) Uani 1 1 d . .
H40 H 0.9428 -0.1353 0.6373 0.029 Uiso 1 1 calc R U
C21 C 1.1544(2) 0.1285(3) 0.7489(2) 0.0266(9) Uani 1 1 d . .
C86 C 0.4358(2) 0.6170(3) 0.9240(2) 0.0295(9) Uani 1 1 d . .
H86 H 0.3963 0.6667 0.9396 0.035 Uiso 1 1 calc R U
C109 C 0.6295(2) 0.1280(2) 0.7504(2) 0.0258(8) Uani 1 1 d . .
H10A H 0.6602 0.0685 0.7500 0.031 Uiso 1 1 calc R U
H10B H 0.6338 0.1582 0.6997 0.031 Uiso 1 1 calc R U
C20 C 1.1424(2) 0.1760(3) 0.7995(2) 0.0286(9) Uani 1 1 d . .
H20 H 1.1756 0.2060 0.7905 0.034 Uiso 1 1 calc R U
C33 C 1.1031(2) 0.0228(2) 0.5207(2) 0.0262(9) Uani 1 1 d . .
H33 H 1.1375 0.0398 0.4797 0.031 Uiso 1 1 calc R U
C94 C 0.4428(2) 0.4247(2) 0.7996(2) 0.0207(8) Uani 1 1 d . .
H94 H 0.4823 0.4388 0.7621 0.025 Uiso 1 1 calc R U
C72 C 0.6543(3) 0.5256(2) 0.5292(2) 0.0296(9) Uani 1 1 d . .
C1 C 0.8539(2) 0.1656(2) 0.89103(19) 0.0161(7) Uani 1 1 d . .
C102 C 0.8261(2) 0.4723(3) 0.9148(2) 0.0305(9) Uani 1 1 d . .
C7 C 0.9762(2) 0.1347(2) 0.9480(2) 0.0208(8) Uani 1 1 d . .
C97 C 0.3102(3) 0.2386(3) 0.8671(3) 0.0416(11) Uani 1 1 d . .
H97A H 0.3674 0.2036 0.8493 0.062 Uiso 1 1 calc R U
H97B H 0.2726 0.2170 0.8611 0.062 Uiso 1 1 calc R U
H97C H 0.3042 0.2394 0.9188 0.062 Uiso 1 1 calc R U
C65 C 0.5933(2) 0.1200(2) 0.5675(2) 0.0238(8) Uani 1 1 d . .
C82 C 0.6138(2) 0.4017(2) 0.83833(19) 0.0171(7) Uani 1 1 d . .
C77 C 0.6229(3) 0.5378(2) 0.6008(2) 0.0314(9) Uani 1 1 d . .
H77 H 0.5905 0.5094 0.6317 0.038 Uiso 1 1 calc R U
C100 C 0.6983(2) 0.5647(2) 0.8700(2) 0.0269(9) Uani 1 1 d . .
H100 H 0.6657 0.6175 0.8464 0.032 Uiso 1 1 calc R U
C31 C 1.0758(3) -0.0849(2) 0.6079(2) 0.0287(9) Uani 1 1 d . .
H31 H 1.0918 -0.1418 0.6270 0.034 Uiso 1 1 calc R U
C60 C 0.6069(3) 0.5108(3) 0.4287(2) 0.0360(10) Uani 1 1 d . .
H60 H 0.6075 0.5628 0.4053 0.043 Uiso 1 1 calc R U
C112 C 0.6257(2) 0.1278(2) 0.8693(2) 0.0239(8) Uani 1 1 d . .
H11A H 0.6310 0.1542 0.9048 0.029 Uiso 1 1 calc R U
H11B H 0.6520 0.0675 0.8842 0.029 Uiso 1 1 calc R U
C66 C 0.5233(3) 0.1919(3) 0.5541(3) 0.0348(10) Uani 1 1 d . .
H66 H 0.4720 0.1883 0.5589 0.042 Uiso 1 1 calc R U
C41 C 0.8088(2) -0.1830(2) 0.8713(2) 0.0284(9) Uani 1 1 d . .
C67 C 0.5265(3) 0.2682(3) 0.5339(3) 0.0335(10) Uani 1 1 d . .
H67 H 0.4775 0.3156 0.5253 0.040 Uiso 1 1 calc R U
C46 C 1.0599(3) 0.2025(3) 0.4766(2) 0.0314(9) Uani 1 1 d . .
H46 H 1.1144 0.1755 0.4878 0.038 Uiso 1 1 calc R U
C6 C 1.0092(2) 0.1186(3) 1.0105(2) 0.0281(9) Uani 1 1 d . .
H6 H 1.0631 0.1165 1.0055 0.034 Uiso 1 1 calc R U
C4 C 0.8890(3) 0.1033(3) 1.0870(2) 0.0284(9) Uani 1 1 d . .
H4 H 0.8601 0.0916 1.1343 0.034 Uiso 1 1 calc R U
C59 C 0.5804(3) 0.4719(3) 0.3953(2) 0.0423(12) Uani 1 1 d . .
H59 H 0.5633 0.4970 0.3492 0.051 Uiso 1 1 calc R U
C58 C 0.5786(3) 0.3970(3) 0.4289(2) 0.0362(10) Uani 1 1 d . .
H58 H 0.5598 0.3708 0.4058 0.043 Uiso 1 1 calc R U
C101 C 0.7766(3) 0.5485(3) 0.8793(2) 0.0326(10) Uani 1 1 d . .
H101 H 0.7972 0.5901 0.8612 0.039 Uiso 1 1 calc R U
C5 C 0.9653(3) 0.1056(3) 1.0794(2) 0.0338(10) Uani 1 1 d . .
H5 H 0.9873 0.0982 1.1213 0.041 Uiso 1 1 calc R U
C68 C 0.5923(3) 0.0351(3) 0.5839(2) 0.0291(9) Uani 1 1 d . .
C92 C 0.3414(2) 0.3645(2) 0.8382(2) 0.0253(8) Uani 1 1 d . .
C28 C 0.9043(2) 0.1160(2) 0.64975(18) 0.0157(7) Uani 1 1 d . .
C47 C 1.0374(3) 0.2769(3) 0.4291(2) 0.0395(11) Uani 1 1 d . .
H47 H 1.0768 0.3005 0.4089 0.047 Uiso 1 1 calc R U
C32 C 1.1273(3) -0.0594(3) 0.5507(2) 0.0328(10) Uani 1 1 d . .
H32 H 1.1793 -0.0982 0.5319 0.039 Uiso 1 1 calc R U
C14 C 0.5315(2) 0.0983(3) 1.1047(2) 0.0296(9) Uani 1 1 d . .
C49 C 0.9023(3) 0.2835(3) 0.4428(2) 0.0381(11) Uani 1 1 d . .
H49 H 0.8475 0.3112 0.4324 0.046 Uiso 1 1 calc R U
C44 C 0.7801(3) -0.2347(3) 0.8445(3) 0.0420(11) Uani 1 1 d . .
H44A H 0.7434 -0.1996 0.8089 0.063 Uiso 1 1 calc R U
H44B H 0.7502 -0.2604 0.8859 0.063 Uiso 1 1 calc R U
H44C H 0.8283 -0.2772 0.8215 0.063 Uiso 1 1 calc R U
C73 C 0.7004(3) 0.5696(3) 0.4860(2) 0.0364(10) Uani 1 1 d . .
H73 H 0.7221 0.5631 0.4367 0.044 Uiso 1 1 calc R U
C75 C 0.6842(3) 0.6349(3) 0.5848(3) 0.0437(12) Uani 1 1 d . .
C16 C 0.5338(3) 0.0290(3) 1.0743(3) 0.0487(13) Uani 1 1 d . .
H16A H 0.5473 0.0398 1.0209 0.073 Uiso 1 1 calc R U
H16B H 0.4796 0.0260 1.0888 0.073 Uiso 1 1 calc R U
H16C H 0.5760 -0.0231 1.0936 0.073 Uiso 1 1 calc R U
C24 C 1.2214(3) 0.1186(3) 0.6808(2) 0.0332(10) Uani 1 1 d . .
C55 C 0.6645(2) 0.3539(2) 0.60035(19) 0.0191(7) Uani 1 1 d . .
C95 C 0.2888(3) 0.3264(3) 0.8231(3) 0.0339(10) Uani 1 1 d . .
C76 C 0.6384(3) 0.5911(3) 0.6277(2) 0.0391(11) Uani 1 1 d . .
H76 H 0.6169 0.5977 0.6770 0.047 Uiso 1 1 calc R U
C111 C 0.5352(3) 0.1562(3) 0.8631(2) 0.0317(9) Uani 1 1 d . .
H11C H 0.5028 0.2137 0.8701 0.038 Uiso 1 1 calc R U
H11D H 0.5098 0.1210 0.8993 0.038 Uiso 1 1 calc R U
C110 C 0.5400(3) 0.1476(3) 0.7848(2) 0.0366(10) Uani 1 1 d . .
H11E H 0.5242 0.1028 0.7851 0.044 Uiso 1 1 calc R U
H11F H 0.5030 0.1992 0.7581 0.044 Uiso 1 1 calc R U
C43 C 0.8665(3) -0.2381(3) 0.9272(3) 0.0452(12) Uani 1 1 d . .
H43A H 0.8367 -0.2639 0.9685 0.068 Uiso 1 1 calc R U
H43B H 0.8849 -0.2048 0.9444 0.068 Uiso 1 1 calc R U
H43C H 0.9148 -0.2806 0.9041 0.068 Uiso 1 1 calc R U
C48 C 0.9587(3) 0.3183(3) 0.4101(3) 0.0431(12) Uani 1 1 d . .
C42 C 0.7321(3) -0.1186(3) 0.9087(3) 0.0397(11) Uani 1 1 d . .
H42A H 0.6950 -0.0833 0.8735 0.060 Uiso 1 1 calc R U
H42B H 0.7492 -0.0852 0.9272 0.060 Uiso 1 1 calc R U
H42C H 0.7031 -0.1461 0.9493 0.060 Uiso 1 1 calc R U
C26 C 1.2629(3) 0.1775(4) 0.6670(3) 0.0496(13) Uani 1 1 d . .
H26A H 1.3051 0.1690 0.6231 0.074 Uiso 1 1 calc R U
H26B H 1.2889 0.1675 0.7088 0.074 Uiso 1 1 calc R U
H26C H 1.2213 0.2340 0.6602 0.074 Uiso 1 1 calc R U
C27 C 1.1845(3) 0.1330(3) 0.6144(2) 0.0403(11) Uani 1 1 d . .
H27A H 1.1418 0.1889 0.6073 0.061 Uiso 1 1 calc R U
H27B H 1.1598 0.0937 0.6215 0.061 Uiso 1 1 calc R U
H27C H 1.2280 0.1258 0.5713 0.061 Uiso 1 1 calc R U
C74 C 0.7154(3) 0.6226(3) 0.5134(3) 0.0449(12) Uani 1 1 d . .
H74 H 0.7477 0.6510 0.4826 0.054 Uiso 1 1 calc R U
C17 C 0.4612(3) 0.1781(3) 1.0773(3) 0.0450(12) Uani 1 1 d . .
H17A H 0.4572 0.2229 1.0977 0.068 Uiso 1 1 calc R U
H17B H 0.4088 0.1713 1.0927 0.068 Uiso 1 1 calc R U
H17C H 0.4728 0.1909 1.0239 0.068 Uiso 1 1 calc R U
C98 C 0.3022(3) 0.3241(3) 0.7421(3) 0.0454(12) Uani 1 1 d . .
H98A H 0.2926 0.3792 0.7136 0.068 Uiso 1 1 calc R U
H98B H 0.2635 0.3052 0.7339 0.068 Uiso 1 1 calc R U
H98C H 0.3591 0.2865 0.7269 0.068 Uiso 1 1 calc R U
C25 C 1.2878(3) 0.0292(3) 0.6919(3) 0.0442(12) Uani 1 1 d . .
H25A H 1.2612 -0.0092 0.7024 0.066 Uiso 1 1 calc R U
H25B H 1.3147 0.0203 0.7328 0.066 Uiso 1 1 calc R U
H25C H 1.3293 0.0202 0.6475 0.066 Uiso 1 1 calc R U
C96 C 0.1965(3) 0.3782(3) 0.8472(3) 0.0490(13) Uani 1 1 d . .
H96A H 0.1856 0.3768 0.8999 0.073 Uiso 1 1 calc R U
H96B H 0.1627 0.3559 0.8355 0.073 Uiso 1 1 calc R U
H96C H 0.1826 0.4350 0.8216 0.073 Uiso 1 1 calc R U
C69 C 0.6286(5) -0.0010(4) 0.5149(3) 0.0670(18) Uani 1 1 d . .
H69A H 0.6342 -0.0579 0.5258 0.101 Uiso 1 1 calc R U
H69B H 0.6831 0.0005 0.4955 0.101 Uiso 1 1 calc R U
H69C H 0.5919 0.0309 0.4787 0.101 Uiso 1 1 calc R U
C78 C 0.7035(4) 0.6906(3) 0.6176(3) 0.0562(15) Uani 1 1 d . .
C70 C 0.6463(4) -0.0235(3) 0.6420(3) 0.0567(15) Uani 1 1 d . .
H70A H 0.6259 -0.0006 0.6869 0.085 Uiso 1 1 calc R U
H70B H 0.7038 -0.0299 0.6239 0.085 Uiso 1 1 calc R U
H70C H 0.6434 -0.0770 0.6520 0.085 Uiso 1 1 calc R U
C71 C 0.5069(3) 0.0357(4) 0.6133(4) 0.0612(16) Uani 1 1 d . .
H71A H 0.4711 0.0680 0.5764 0.092 Uiso 1 1 calc R U
H71B H 0.4836 0.0601 0.6574 0.092 Uiso 1 1 calc R U
H71C H 0.5105 -0.0206 0.6250 0.092 Uiso 1 1 calc R U
C79 C 0.7407(4) 0.7448(3) 0.5599(3) 0.0608(15) Uani 1 1 d . .
H79A H 0.7023 0.7794 0.5256 0.091 Uiso 1 1 calc R U
H79B H 0.7932 0.7103 0.5336 0.091 Uiso 1 1 calc R U
H79C H 0.7506 0.7795 0.5834 0.091 Uiso 1 1 calc R U
C105 C 0.9130(3) 0.4548(3) 0.9225(4) 0.0608(17) Uani 1 1 d . .
C15 C 0.5126(3) 0.0799(4) 1.1881(3) 0.0638(17) Uani 1 1 d . .
H15A H 0.5551 0.0273 1.2062 0.096 Uiso 1 1 calc R U
H15B H 0.4583 0.0771 1.2036 0.096 Uiso 1 1 calc R U
H15C H 0.5123 0.1234 1.2079 0.096 Uiso 1 1 calc R U
C51 C 0.9366(4) 0.3992(3) 0.3546(3) 0.0652(18) Uani 1 1 d . .
C52 C 0.8443(5) 0.4322(5) 0.3415(4) 0.110(3) Uani 1 1 d . .
H52A H 0.8061 0.4440 0.3873 0.165 Uiso 1 1 calc R U
H52B H 0.8377 0.3906 0.3244 0.165 Uiso 1 1 calc R U
H52C H 0.8320 0.4825 0.3047 0.165 Uiso 1 1 calc R U
C81 C 0.7710(6) 0.6343(5) 0.6669(4) 0.094(3) Uani 1 1 d . .
H81A H 0.7830 0.6684 0.6894 0.140 Uiso 1 1 calc R U
H81B H 0.8216 0.6019 0.6371 0.140 Uiso 1 1 calc R U
H81C H 0.7505 0.5974 0.7052 0.140 Uiso 1 1 calc R U
C80 C 0.6279(6) 0.7414(5) 0.6636(5) 0.116(4) Uani 1 1 d . .
H80A H 0.6414 0.7764 0.6836 0.175 Uiso 1 1 calc R U
H80B H 0.6081 0.7054 0.7036 0.175 Uiso 1 1 calc R U
H80C H 0.5846 0.7758 0.6337 0.175 Uiso 1 1 calc R U
C107 C 0.9558(4) 0.3768(5) 0.9651(5) 0.108(3) Uani 1 1 d . .
H10C H 1.0140 0.3671 0.9596 0.162 Uiso 1 1 calc R U
H10D H 0.9522 0.3333 0.9482 0.162 Uiso 1 1 calc R U
H10E H 0.9303 0.3766 1.0166 0.162 Uiso 1 1 calc R U
C53 C 0.9376(8) 0.4621(4) 0.3835(6) 0.145(5) Uani 1 1 d . .
H53A H 0.9943 0.4486 0.3886 0.218 Uiso 1 1 calc R U
H53B H 0.9020 0.4662 0.4313 0.218 Uiso 1 1 calc R U
H53C H 0.9172 0.5146 0.3503 0.218 Uiso 1 1 calc R U
C106 C 0.9251(6) 0.5256(5) 0.9255(8) 0.147(5) Uani 1 1 d . .
H10F H 0.8922 0.5467 0.9702 0.221 Uiso 1 1 calc R U
H10G H 0.9077 0.5681 0.8830 0.221 Uiso 1 1 calc R U
H10H H 0.9838 0.5100 0.9253 0.221 Uiso 1 1 calc R U
C54 C 0.9862(6) 0.3830(5) 0.2815(4) 0.133(4) Uani 1 1 d . .
H54A H 0.9600 0.4284 0.2438 0.200 Uiso 1 1 calc R U
H54B H 0.9891 0.3319 0.2732 0.200 Uiso 1 1 calc R U
H54C H 1.0423 0.3783 0.2793 0.200 Uiso 1 1 calc R U
C115 C 0.9126(6) 0.3970(5) 0.6732(6) 0.121(4) Uani 1 1 d . .
H03A H 0.8956 0.4496 0.6889 0.146 Uiso 1 1 calc R U
H03B H 0.8705 0.3740 0.6965 0.146 Uiso 1 1 calc R U
O2 O 1.0533(7) 0.3484(5) 0.6351(10) 0.220(7) Uani 1 1 d . .
C116 C 0.9940(8) 0.3399(7) 0.6876(9) 0.164(6) Uani 1 1 d . .
H03C H 1.0023 0.3474 0.7333 0.196 Uiso 1 1 calc R U
H03D H 0.9977 0.2834 0.6951 0.196 Uiso 1 1 calc R U
C108 C 0.9661(5) 0.4367(10) 0.8419(7) 0.216(9) Uani 1 1 d . .
H10I H 1.0243 0.4023 0.8460 0.325 Uiso 1 1 calc R U
H10J H 0.9617 0.4886 0.8091 0.325 Uiso 1 1 calc R U
H10K H 0.9441 0.4083 0.8223 0.325 Uiso 1 1 calc R U
C114 C 0.9284(8) 0.4058(8) 0.5927(5) 0.148(5) Uani 1 1 d . .
H50A H 0.9171 0.3646 0.5786 0.177 Uiso 1 1 calc R U
H50B H 0.8915 0.4610 0.5710 0.177 Uiso 1 1 calc R U
C113 C 1.0146(11) 0.3938(10) 0.5661(8) 0.193(8) Uani 1 1 d . .
H50C H 1.0201 0.4467 0.5474 0.231 Uiso 1 1 calc R U
H50D H 1.0398 0.3602 0.5272 0.231 Uiso 1 1 calc R U

loop_
_atom_site_aniso_label
_atom_site_aniso_U_11
_atom_site_aniso_U_22
_atom_site_aniso_U_33
_atom_site_aniso_U_23
_atom_site_aniso_U_13
_atom_site_aniso_U_12
Th1 0.01592(7) 0.01481(7) 0.01482(7) -0.00239(5) -0.00290(5) -0.00487(5)
S7 0.0186(4) 0.0147(4) 0.0175(4) -0.0020(3) -0.0005(3) -0.0064(3)
S1 0.0198(4) 0.0149(4) 0.0179(4) -0.0013(3) -0.0055(3) -0.0076(3)
S2 0.0202(4) 0.0151(4) 0.0188(4) -0.0024(3) -0.0054(3) -0.0067(4)
S3 0.0154(4) 0.0177(4) 0.0208(5) -0.0058(4) -0.0019(3) -0.0065(3)
S4 0.0170(4) 0.0190(4) 0.0194(5) -0.0052(4) -0.0028(3) -0.0072(4)
S8 0.0208(4) 0.0159(4) 0.0162(4) -0.0022(3) -0.0012(3) -0.0073(4)
S5 0.0188(4) 0.0212(5) 0.0171(4) -0.0022(4) -0.0041(3) -0.0064(4)
S6 0.0213(4) 0.0182(4) 0.0175(5) -0.0008(4) -0.0016(4) -0.0065(4)
O1 0.0233(13) 0.0245(14) 0.0177(13) -0.0024(11) -0.0025(10) -0.0154(11)
C83 0.0208(18) 0.0157(17) 0.0137(18) -0.0010(14) -0.0044(14) -0.0059(15)
C29 0.0182(17) 0.0188(18) 0.0169(18) -0.0059(14) -0.0046(14) -0.0060(15)
C84 0.0209(18) 0.0230(19) 0.0138(18) -0.0022(15) -0.0042(14) -0.0070(15)
C12 0.0190(17) 0.0221(19) 0.0185(19) -0.0058(15) -0.0006(14) -0.0081(15)
C13 0.0205(17) 0.0154(17) 0.0159(18) -0.0044(14) -0.0011(14) -0.0073(15)
C8 0.0208(18) 0.024(2) 0.0135(18) -0.0023(15) -0.0029(14) -0.0087(16)
C89 0.0139(16) 0.0176(18) 0.0200(19) -0.0050(15) -0.0050(14) -0.0009(14)
C62 0.029(2) 0.022(2) 0.0180(19) -0.0065(15) -0.0107(16) -0.0042(16)
C35 0.0199(17) 0.0153(18) 0.0183(19) -0.0030(14) -0.0043(14) -0.0033(15)
C2 0.0187(17) 0.0143(17) 0.0173(18) -0.0043(14) -0.0053(14) -0.0043(14)
C36 0.0211(18) 0.0174(18) 0.0203(19) -0.0009(15) -0.0074(15) -0.0078(15)
C37 0.0232(18) 0.0203(19) 0.0193(19) -0.0028(15) -0.0034(15) -0.0076(16)
C34 0.0205(18) 0.0224(19) 0.0201(19) -0.0059(15) -0.0018(15) -0.0094(15)
C104 0.0235(19) 0.0200(19) 0.025(2) -0.0083(16) -0.0029(16) -0.0075(16)
C18 0.0169(17) 0.0200(19) 0.026(2) -0.0023(16) -0.0070(15) -0.0053(15)
C39 0.028(2) 0.022(2) 0.031(2) -0.0067(17) -0.0075(17) -0.0095(17)
C3 0.0208(18) 0.0177(18) 0.0200(19) -0.0026(15) -0.0052(15) -0.0041(15)
C23 0.0191(18) 0.026(2) 0.026(2) -0.0050(16) -0.0052(15) -0.0101(16)
C30 0.0234(18) 0.0206(19) 0.0166(19) -0.0040(15) -0.0047(15) -0.0058(16)
C19 0.026(2) 0.028(2) 0.027(2) -0.0033(17) -0.0072(16) -0.0151(17)
C56 0.027(2) 0.0186(19) 0.0135(18) -0.0033(15) -0.0046(15) -0.0023(16)
C38 0.0201(18) 0.0163(18) 0.030(2) -0.0036(16) -0.0037(16) -0.0070(15)
C90 0.0222(19) 0.032(2) 0.019(2) -0.0068(17) -0.0019(15) -0.0083(17)
C88 0.0232(18) 0.0193(19) 0.0168(18) -0.0021(15) -0.0033(15) -0.0084(15)
C91 0.024(2) 0.031(2) 0.028(2) -0.0052(17) -0.0022(16) -0.0131(17)
C10 0.031(2) 0.027(2) 0.025(2) 0.0056(17) -0.0049(17) -0.0162(18)
C64 0.0206(18) 0.0199(19) 0.022(2) -0.0064(15) -0.0015(15) -0.0051(15)
C11 0.0236(19) 0.026(2) 0.0177(19) -0.0030(16) -0.0007(15) -0.0127(16)
C45 0.0269(19) 0.0219(19) 0.0173(19) -0.0065(15) 0.0025(15) -0.0127(16)
C61 0.034(2) 0.0151(19) 0.022(2) -0.0026(16) -0.0044(17) -0.0022(16)
C99 0.0229(18) 0.0198(19) 0.0194(19) -0.0088(15) -0.0019(15) -0.0091(15)
C50 0.027(2) 0.023(2) 0.020(2) -0.0060(16) 0.0008(16) -0.0067(17)
C9 0.0240(19) 0.0211(19) 0.022(2) 0.0015(16) -0.0062(16) -0.0064(16)
C63 0.0209(18) 0.0217(19) 0.0161(18) -0.0054(15) -0.0002(14) -0.0073(15)
C85 0.0204(18) 0.027(2) 0.027(2) -0.0089(17) -0.0044(16) -0.0051(16)
C57 0.030(2) 0.022(2) 0.024(2) -0.0059(16) -0.0094(17) -0.0010(17)
C103 0.027(2) 0.021(2) 0.029(2) -0.0099(17) -0.0061(17) -0.0050(17)
C87 0.030(2) 0.020(2) 0.029(2) -0.0080(17) -0.0050(17) -0.0087(17)
C22 0.0242(19) 0.032(2) 0.027(2) -0.0065(17) -0.0058(16) -0.0116(17)
C93 0.0240(19) 0.023(2) 0.023(2) -0.0049(16) -0.0061(16) -0.0069(16)
C40 0.032(2) 0.0201(19) 0.0188(19) -0.0060(15) -0.0018(16) -0.0089(17)
C21 0.0232(19) 0.035(2) 0.026(2) -0.0018(17) -0.0079(16) -0.0148(18)
C86 0.026(2) 0.023(2) 0.036(2) -0.0145(18) -0.0047(17) -0.0026(17)
C109 0.031(2) 0.028(2) 0.027(2) -0.0057(17) -0.0053(17) -0.0184(18)
C20 0.026(2) 0.032(2) 0.032(2) -0.0011(18) -0.0064(17) -0.0178(18)
C33 0.0227(19) 0.029(2) 0.022(2) -0.0062(17) 0.0040(16) -0.0091(17)
C94 0.0188(17) 0.0226(19) 0.0191(19) -0.0010(15) -0.0055(14) -0.0073(15)
C72 0.042(2) 0.0143(19) 0.023(2) 0.0032(16) -0.0117(18) -0.0034(17)
C1 0.0118(15) 0.0184(18) 0.0162(18) -0.0062(14) 0.0008(13) -0.0043(14)
C102 0.026(2) 0.031(2) 0.041(3) -0.0127(19) -0.0071(18) -0.0131(18)
C7 0.0200(18) 0.0197(19) 0.024(2) -0.0032(15) -0.0052(15) -0.0089(15)
C97 0.041(3) 0.041(3) 0.054(3) -0.010(2) -0.007(2) -0.026(2)
C65 0.0249(19) 0.030(2) 0.0184(19) -0.0104(16) 0.0002(15) -0.0112(17)
C82 0.0168(17) 0.0178(18) 0.0155(18) -0.0006(14) -0.0070(14) -0.0050(14)
C77 0.047(3) 0.0157(19) 0.024(2) 0.0001(16) -0.0097(19) -0.0062(18)
C100 0.027(2) 0.020(2) 0.033(2) -0.0053(17) -0.0024(17) -0.0100(17)
C31 0.032(2) 0.019(2) 0.028(2) -0.0031(17) -0.0001(17) -0.0069(17)
C60 0.052(3) 0.024(2) 0.024(2) 0.0004(18) -0.012(2) -0.007(2)
C112 0.030(2) 0.022(2) 0.020(2) -0.0012(16) -0.0005(16) -0.0143(17)
C66 0.025(2) 0.038(3) 0.046(3) -0.016(2) -0.0083(19) -0.0100(19)
C41 0.027(2) 0.024(2) 0.034(2) -0.0032(17) 0.0001(17) -0.0129(17)
C67 0.025(2) 0.025(2) 0.047(3) -0.0123(19) -0.0147(19) 0.0011(17)
C46 0.036(2) 0.036(2) 0.030(2) -0.0126(19) 0.0043(18) -0.023(2)
C6 0.0235(19) 0.037(2) 0.025(2) -0.0012(18) -0.0085(16) -0.0135(18)
C4 0.032(2) 0.037(2) 0.017(2) -0.0010(17) -0.0055(16) -0.0161(19)
C59 0.062(3) 0.028(2) 0.027(2) 0.0005(19) -0.022(2) -0.004(2)
C58 0.050(3) 0.028(2) 0.026(2) -0.0072(18) -0.017(2) -0.004(2)
C101 0.032(2) 0.029(2) 0.043(3) -0.0087(19) -0.0045(19) -0.0172(19)
C5 0.033(2) 0.045(3) 0.028(2) -0.0005(19) -0.0119(18) -0.019(2)
C68 0.030(2) 0.033(2) 0.029(2) -0.0103(18) 0.0011(17) -0.0182(19)
C92 0.0197(18) 0.024(2) 0.033(2) -0.0060(17) -0.0073(16) -0.0074(16)
C28 0.0185(17) 0.0158(17) 0.0122(17) 0.0021(14) -0.0045(13) -0.0077(14)
C47 0.056(3) 0.033(2) 0.035(3) -0.007(2) 0.011(2) -0.032(2)
C32 0.027(2) 0.027(2) 0.034(2) -0.0075(18) 0.0036(18) -0.0057(18)
C14 0.026(2) 0.032(2) 0.033(2) 0.0013(18) -0.0041(17) -0.0175(18)
C49 0.040(2) 0.029(2) 0.025(2) -0.0019(18) 0.0015(19) -0.002(2)
C44 0.040(3) 0.035(3) 0.055(3) -0.008(2) 0.005(2) -0.026(2)
C73 0.055(3) 0.023(2) 0.025(2) 0.0014(18) -0.007(2) -0.013(2)
C75 0.074(3) 0.020(2) 0.034(3) -0.0026(19) -0.007(2) -0.018(2)
C16 0.042(3) 0.041(3) 0.074(4) -0.006(3) -0.015(3) -0.025(2)
C24 0.028(2) 0.045(3) 0.031(2) -0.006(2) -0.0009(18) -0.021(2)
C55 0.0225(18) 0.0125(17) 0.0174(18) -0.0040(14) -0.0016(15) -0.0028(14)
C95 0.032(2) 0.038(2) 0.041(3) -0.009(2) -0.0099(19) -0.018(2)
C76 0.063(3) 0.022(2) 0.027(2) -0.0005(18) -0.009(2) -0.013(2)
C111 0.029(2) 0.036(2) 0.031(2) -0.0066(19) 0.0027(18) -0.0190(19)
C110 0.034(2) 0.050(3) 0.034(2) -0.008(2) -0.0070(19) -0.023(2)
C43 0.050(3) 0.037(3) 0.044(3) 0.011(2) -0.006(2) -0.024(2)
C48 0.057(3) 0.020(2) 0.033(3) -0.0038(19) 0.010(2) -0.009(2)
C42 0.034(2) 0.036(3) 0.046(3) -0.009(2) 0.008(2) -0.019(2)
C26 0.047(3) 0.066(4) 0.049(3) -0.022(3) 0.010(2) -0.038(3)
C27 0.041(3) 0.048(3) 0.033(3) -0.007(2) 0.003(2) -0.023(2)
C74 0.073(4) 0.025(2) 0.034(3) 0.0019(19) -0.006(2) -0.023(2)
C17 0.025(2) 0.045(3) 0.063(3) -0.006(2) -0.001(2) -0.018(2)
C98 0.049(3) 0.054(3) 0.051(3) -0.018(2) -0.016(2) -0.027(3)
C25 0.031(2) 0.049(3) 0.040(3) -0.011(2) 0.003(2) -0.009(2)
C96 0.028(2) 0.061(3) 0.070(4) -0.025(3) -0.009(2) -0.020(2)
C69 0.115(5) 0.056(4) 0.047(3) -0.024(3) 0.012(3) -0.055(4)
C78 0.098(5) 0.036(3) 0.042(3) -0.012(2) 0.000(3) -0.036(3)
C70 0.070(4) 0.033(3) 0.077(4) 0.004(3) -0.030(3) -0.029(3)
C71 0.041(3) 0.051(3) 0.089(5) -0.007(3) 0.005(3) -0.028(3)
C79 0.085(4) 0.045(3) 0.062(4) -0.009(3) -0.008(3) -0.037(3)
C105 0.035(3) 0.038(3) 0.119(5) -0.006(3) -0.031(3) -0.017(2)
C15 0.048(3) 0.111(5) 0.038(3) 0.001(3) 0.003(2) -0.051(4)
C51 0.076(4) 0.030(3) 0.052(3) 0.009(2) 0.012(3) -0.011(3)
C52 0.092(6) 0.060(4) 0.093(6) 0.027(4) 0.008(5) 0.008(4)
C81 0.173(8) 0.079(5) 0.068(5) 0.003(4) -0.045(5) -0.081(6)
C80 0.141(8) 0.101(6) 0.141(8) -0.090(6) 0.071(6) -0.091(6)
C107 0.057(4) 0.101(6) 0.166(8) 0.047(6) -0.069(5) -0.044(4)
C53 0.234(13) 0.035(4) 0.159(10) 0.021(5) -0.050(9) -0.060(6)
C106 0.103(6) 0.076(6) 0.313(16) -0.027(8) -0.128(9) -0.032(5)
C54 0.148(8) 0.070(5) 0.060(5) 0.037(4) 0.020(5) 0.012(5)
C115 0.103(7) 0.065(5) 0.178(11) 0.050(6) -0.055(7) -0.040(5)
O2 0.178(10) 0.084(5) 0.42(2) -0.009(9) -0.163(13) -0.035(6)
C116 0.142(11) 0.089(8) 0.289(19) 0.011(9) -0.066(12) -0.081(8)
C108 0.043(5) 0.33(2) 0.184(12) 0.062(13) -0.010(6) -0.061(8)
C114 0.220(13) 0.206(12) 0.088(7) 0.025(7) -0.020(7) -0.181(12)
C113 0.262(18) 0.244(18) 0.174(13) -0.146(13) 0.078(13) -0.191(16)

loop_
_atom_type_symbol
_atom_type_description
_atom_type_scat_dispersion_real
_atom_type_scat_dispersion_imag
_atom_type_scat_source
C C 0.0033 0.0016 'International Tables Vol C Tables 4.2.6.8 and 6.1.1.4'
H H 0.0000 0.0000 'International Tables Vol C Tables 4.2.6.8 and 6.1.1.4'
O O 0.0106 0.0060 'International Tables Vol C Tables 4.2.6.8 and 6.1.1.4'
S S 0.1246 0.1234 'International Tables Vol C Tables 4.2.6.8 and 6.1.1.4'
Th Th -7.2400 8.8979 'International Tables Vol C Tables 4.2.6.8 and 6.1.1.4'

loop_
_geom_angle_atom_site_label_1
_geom_angle_atom_site_label_2
_geom_angle_atom_site_label_3
_geom_angle
O1 Th1 S4 123.02(6)
O1 Th1 S2 124.44(6)
S4 Th1 S2 71.62(2)
O1 Th1 S6 124.08(6)
S4 Th1 S6 71.15(3)
S2 Th1 S6 111.45(3)
O1 Th1 S8 125.19(6)
S4 Th1 S8 111.79(2)
S2 Th1 S8 71.39(2)
S6 Th1 S8 72.20(3)
O1 Th1 S5 74.17(6)
S4 Th1 S5 126.37(3)
S2 Th1 S5 145.17(3)
S6 Th1 S5 59.95(2)
S8 Th1 S5 73.99(3)
O1 Th1 S1 71.26(6)
S4 Th1 S1 77.39(2)
S2 Th1 S1 59.95(2)
S6 Th1 S1 148.35(2)
S8 Th1 S1 124.63(2)
S5 Th1 S1 145.24(2)
O1 Th1 S7 72.95(6)
S4 Th1 S7 148.35(2)
S2 Th1 S7 76.93(2)
S6 Th1 S7 125.60(2)
S8 Th1 S7 59.66(2)
S5 Th1 S7 82.60(2)
S1 Th1 S7 83.96(2)
O1 Th1 S3 71.55(6)
S4 Th1 S3 60.08(2)
S2 Th1 S3 126.28(2)
S6 Th1 S3 74.89(3)
S8 Th1 S3 146.81(2)
S5 Th1 S3 85.96(2)
S1 Th1 S3 86.63(2)
S7 Th1 S3 144.44(2)
C82 S7 Th1 89.47(12)
C1 S1 Th1 89.18(12)
C1 S2 Th1 89.91(12)
C28 S3 Th1 88.85(12)
C28 S4 Th1 89.63(12)
C82 S8 Th1 89.73(13)
C55 S5 Th1 89.19(13)
C55 S6 Th1 89.71(13)
C112 O1 C109 103.4(3)
C112 O1 Th1 129.4(2)
C109 O1 Th1 126.7(2)
C84 C83 C88 119.5(3)
C84 C83 C82 120.8(3)
C88 C83 C82 119.7(3)
C34 C29 C30 119.4(3)
C34 C29 C28 120.9(3)
C30 C29 C28 119.6(3)
C85 C84 C83 119.0(3)
C85 C84 C89 115.6(3)
C83 C84 C89 125.3(3)
C13 C12 C11 122.1(3)
C13 C12 H12 119.0
C11 C12 H12 119.0
C8 C13 C12 121.0(3)
C8 C13 H13 119.5
C12 C13 H13 119.5
C13 C8 C9 118.2(3)
C13 C8 C3 122.1(3)
C9 C8 C3 119.6(3)
C94 C89 C90 118.4(3)
C94 C89 C84 122.0(3)
C90 C89 C84 119.3(3)
C67 C62 C63 117.5(4)
C67 C62 C57 120.2(3)
C63 C62 C57 122.0(3)
C40 C35 C36 118.0(3)
C40 C35 C30 118.9(3)
C36 C35 C30 123.0(3)
C3 C2 C7 119.6(3)
C3 C2 C1 119.8(3)
C7 C2 C1 120.5(3)
C37 C36 C35 120.8(3)
C37 C36 H36 119.6
C35 C36 H36 119.6
C36 C37 C38 122.2(4)
C36 C37 H37 118.9
C38 C37 H37 118.9
C33 C34 C29 118.8(3)
C33 C34 C45 117.4(3)
C29 C34 C45 123.3(3)
C103 C104 C99 121.3(4)
C103 C104 H104 119.3
C99 C104 H104 119.3
C23 C18 C19 117.3(4)
C23 C18 C7 121.1(3)
C19 C18 C7 121.0(3)
C40 C39 C38 121.8(4)
C40 C39 H39 119.1
C38 C39 H39 119.1
C4 C3 C2 119.4(3)
C4 C3 C8 115.8(3)
C2 C3 C8 124.8(3)
C22 C23 C18 121.7(4)
C22 C23 H23 119.2
C18 C23 H23 119.2
C31 C30 C29 119.2(3)
C31 C30 C35 116.7(3)
C29 C30 C35 124.0(3)
C20 C19 C18 120.6(4)
C20 C19 H19 119.7
C18 C19 H19 119.7
C57 C56 C61 119.2(3)
C57 C56 C55 119.6(3)
C61 C56 C55 121.2(3)
C39 C38 C37 116.2(3)
C39 C38 C41 123.3(3)
C37 C38 C41 120.4(3)
C91 C90 C89 120.3(4)
C91 C90 H90 119.8
C89 C90 H90 119.8
C87 C88 C83 118.7(3)
C87 C88 C99 116.6(3)
C83 C88 C99 124.3(3)
C90 C91 C92 122.2(4)
C90 C91 H91 118.9
C92 C91 H91 118.9
C9 C10 C11 121.7(4)
C9 C10 H10 119.1
C11 C10 H10 119.1
C63 C64 C65 123.0(4)
C63 C64 H64 118.5
C65 C64 H64 118.5
C12 C11 C10 116.5(3)
C12 C11 C14 123.2(3)
C10 C11 C14 120.3(3)
C50 C45 C46 117.1(4)
C50 C45 C34 121.1(3)
C46 C45 C34 121.1(4)
C60 C61 C56 119.1(4)
C60 C61 C72 116.4(4)
C56 C61 C72 124.5(3)
C104 C99 C100 117.4(3)
C104 C99 C88 121.4(3)
C100 C99 C88 120.8(3)
C45 C50 C49 121.7(4)
C45 C50 H50 119.1
C49 C50 H50 119.1
C10 C9 C8 120.4(4)
C10 C9 H9 119.8
C8 C9 H9 119.8
C64 C63 C62 120.6(3)
C64 C63 H63 119.7
C62 C63 H63 119.7
C86 C85 C84 121.8(4)
C86 C85 H85 119.1
C84 C85 H85 119.1
C58 C57 C56 119.6(4)
C58 C57 C62 115.2(4)
C56 C57 C62 125.2(3)
C104 C103 C102 121.3(4)
C104 C103 H103 119.3
C102 C103 H103 119.3
C86 C87 C88 121.3(4)
C86 C87 H87 119.3
C88 C87 H87 119.3
C23 C22 C21 121.8(4)
C23 C22 H22 119.1
C21 C22 H22 119.1
C94 C93 C92 121.7(4)
C94 C93 H93 119.2
C92 C93 H93 119.2
C39 C40 C35 121.0(4)
C39 C40 H40 119.5
C35 C40 H40 119.5
C22 C21 C20 116.3(4)
C22 C21 C24 119.9(4)
C20 C21 C24 123.8(3)
C87 C86 C85 119.5(4)
C87 C86 H86 120.3
C85 C86 H86 120.3
O1 C109 C110 105.0(3)
O1 C109 H10A 110.7
C110 C109 H10A 110.7
O1 C109 H10B 110.7
C110 C109 H10B 110.7
H10A C109 H10B 108.8
C19 C20 C21 122.2(4)
C19 C20 H20 118.9
C21 C20 H20 118.9
C32 C33 C34 121.2(4)
C32 C33 H33 119.4
C34 C33 H33 119.4
C89 C94 C93 120.7(3)
C89 C94 H94 119.6
C93 C94 H94 119.6
C77 C72 C73 117.2(4)
C77 C72 C61 122.5(4)
C73 C72 C61 120.0(4)
C2 C1 S1 121.3(3)
C2 C1 S2 117.8(3)
S1 C1 S2 120.8(2)
C103 C102 C101 117.2(4)
C103 C102 C105 122.1(4)
C101 C102 C105 120.6(4)
C6 C7 C2 118.8(3)
C6 C7 C18 117.2(3)
C2 C7 C18 123.6(3)
C95 C97 H97A 109.5
C95 C97 H97B 109.5
H97A C97 H97B 109.5
C95 C97 H97C 109.5
H97A C97 H97C 109.5
H97B C97 H97C 109.5
C64 C65 C66 115.6(4)
C64 C65 C68 121.6(3)
C66 C65 C68 122.6(4)
C83 C82 S8 119.2(3)
C83 C82 S7 119.8(3)
S8 C82 S7 121.0(2)
C72 C77 C76 120.7(4)
C72 C77 H77 119.7
C76 C77 H77 119.7
C101 C100 C99 121.3(4)
C101 C100 H100 119.4
C99 C100 H100 119.4
C32 C31 C30 121.5(4)
C32 C31 H31 119.3
C30 C31 H31 119.3
C59 C60 C61 121.2(4)
C59 C60 H60 119.4
C61 C60 H60 119.4
O1 C112 C111 102.8(3)
O1 C112 H11A 111.2
C111 C112 H11A 111.2
O1 C112 H11B 111.2
C111 C112 H11B 111.2
H11A C112 H11B 109.1
C67 C66 C65 122.0(4)
C67 C66 H66 119.0
C65 C66 H66 119.0
C44 C41 C38 112.1(4)
C44 C41 C42 108.0(4)
C38 C41 C42 110.0(3)
C44 C41 C43 109.6(4)
C38 C41 C43 108.2(3)
C42 C41 C43 109.0(4)
C66 C67 C62 121.3(4)
C66 C67 H67 119.4
C62 C67 H67 119.4
C47 C46 C45 120.4(4)
C47 C46 H46 119.8
C45 C46 H46 119.8
C5 C6 C7 121.5(4)
C5 C6 H6 119.2
C7 C6 H6 119.2
C5 C4 C3 120.8(4)
C5 C4 H4 119.6
C3 C4 H4 119.6
C58 C59 C60 120.0(4)
C58 C59 H59 120.0
C60 C59 H59 120.0
C59 C58 C57 121.0(4)
C59 C58 H58 119.5
C57 C58 H58 119.5
C100 C101 C102 121.4(4)
C100 C101 H101 119.3
C102 C101 H101 119.3
C6 C5 C4 119.5(4)
C6 C5 H5 120.2
C4 C5 H5 120.2
C71 C68 C69 110.2(4)
C71 C68 C65 113.2(4)
C69 C68 C65 108.5(4)
C71 C68 C70 106.0(4)
C69 C68 C70 107.3(4)
C65 C68 C70 111.5(3)
C93 C92 C91 116.6(4)
C93 C92 C95 123.3(4)
C91 C92 C95 120.1(4)
C29 C28 S3 120.8(3)
C29 C28 S4 117.8(2)
S3 C28 S4 121.3(2)
C46 C47 C48 122.0(4)
C46 C47 H47 119.0
C48 C47 H47 119.0
C31 C32 C33 119.6(4)
C31 C32 H32 120.2
C33 C32 H32 120.2
C11 C14 C16 109.4(4)
C11 C14 C15 109.6(4)
C16 C14 C15 109.2(4)
C11 C14 C17 112.0(3)
C16 C14 C17 108.1(4)
C15 C14 C17 108.6(4)
C48 C49 C50 121.6(4)
C48 C49 H49 119.2
C50 C49 H49 119.2
C41 C44 H44A 109.5
C41 C44 H44B 109.5
H44A C44 H44B 109.5
C41 C44 H44C 109.5
H44A C44 H44C 109.5
H44B C44 H44C 109.5
C74 C73 C72 121.6(4)
C74 C73 H73 119.2
C72 C73 H73 119.2
C76 C75 C74 117.1(4)
C76 C75 C78 120.6(4)
C74 C75 C78 122.2(5)
C14 C16 H16A 109.5
C14 C16 H16B 109.5
H16A C16 H16B 109.5
C14 C16 H16C 109.5
H16A C16 H16C 109.5
H16B C16 H16C 109.5
C27 C24 C26 108.5(4)
C27 C24 C21 110.3(3)
C26 C24 C21 112.3(4)
C27 C24 C25 108.7(4)
C26 C24 C25 109.0(4)
C21 C24 C25 108.0(4)
C56 C55 S6 119.1(3)
C56 C55 S5 120.0(3)
S6 C55 S5 120.9(2)
C98 C95 C96 108.1(4)
C98 C95 C97 109.2(4)
C96 C95 C97 108.5(4)
C98 C95 C92 111.8(4)
C96 C95 C92 109.2(4)
C97 C95 C92 110.1(3)
C75 C76 C77 122.1(4)
C75 C76 H76 119.0
C77 C76 H76 119.0
C112 C111 C110 103.4(3)
C112 C111 H11C 111.1
C110 C111 H11C 111.1
C112 C111 H11D 111.1
C110 C111 H11D 111.1
H11C C111 H11D 109.1
C109 C110 C111 104.5(3)
C109 C110 H11E 110.9
C111 C110 H11E 110.9
C109 C110 H11F 110.9
C111 C110 H11F 110.9
H11E C110 H11F 108.9
C41 C43 H43A 109.5
C41 C43 H43B 109.5
H43A C43 H43B 109.5
C41 C43 H43C 109.5
H43A C43 H43C 109.5
H43B C43 H43C 109.5
C49 C48 C47 117.1(4)
C49 C48 C51 122.0(5)
C47 C48 C51 120.9(5)
C41 C42 H42A 109.5
C41 C42 H42B 109.5
H42A C42 H42B 109.5
C41 C42 H42C 109.5
H42A C42 H42C 109.5
H42B C42 H42C 109.5
C24 C26 H26A 109.5
C24 C26 H26B 109.5
H26A C26 H26B 109.5
C24 C26 H26C 109.5
H26A C26 H26C 109.5
H26B C26 H26C 109.5
C24 C27 H27A 109.5
C24 C27 H27B 109.5
H27A C27 H27B 109.5
C24 C27 H27C 109.5
H27A C27 H27C 109.5
H27B C27 H27C 109.5
C73 C74 C75 121.3(5)
C73 C74 H74 119.3
C75 C74 H74 119.3
C14 C17 H17A 109.5
C14 C17 H17B 109.5
H17A C17 H17B 109.5
C14 C17 H17C 109.5
H17A C17 H17C 109.5
H17B C17 H17C 109.5
C95 C98 H98A 109.5
C95 C98 H98B 109.5
H98A C98 H98B 109.5
C95 C98 H98C 109.5
H98A C98 H98C 109.5
H98B C98 H98C 109.5
C24 C25 H25A 109.5
C24 C25 H25B 109.5
H25A C25 H25B 109.5
C24 C25 H25C 109.5
H25A C25 H25C 109.5
H25B C25 H25C 109.5
C95 C96 H96A 109.5
C95 C96 H96B 109.5
H96A C96 H96B 109.5
C95 C96 H96C 109.5
H96A C96 H96C 109.5
H96B C96 H96C 109.5
C68 C69 H69A 109.5
C68 C69 H69B 109.5
H69A C69 H69B 109.5
C68 C69 H69C 109.5
H69A C69 H69C 109.5
H69B C69 H69C 109.5
C80 C78 C79 110.5(5)
C80 C78 C75 110.8(5)
C79 C78 C75 112.8(4)
C80 C78 C81 108.6(6)
C79 C78 C81 105.7(6)
C75 C78 C81 108.2(4)
C68 C70 H70A 109.5
C68 C70 H70B 109.5
H70A C70 H70B 109.5
C68 C70 H70C 109.5
H70A C70 H70C 109.5
H70B C70 H70C 109.5
C68 C71 H71A 109.5
C68 C71 H71B 109.5
H71A C71 H71B 109.5
C68 C71 H71C 109.5
H71A C71 H71C 109.5
H71B C71 H71C 109.5
C78 C79 H79A 109.5
C78 C79 H79B 109.5
H79A C79 H79B 109.5
C78 C79 H79C 109.5
H79A C79 H79C 109.5
H79B C79 H79C 109.5
C107 C105 C106 119.7(6)
C107 C105 C102 115.7(5)
C106 C105 C102 114.8(5)
C107 C105 C108 98.7(7)
C106 C105 C108 100.3(9)
C102 C105 C108 102.8(6)
C14 C15 H15A 109.5
C14 C15 H15B 109.5
H15A C15 H15B 109.5
C14 C15 H15C 109.5
H15A C15 H15C 109.5
H15B C15 H15C 109.5
C53 C51 C54 118.5(8)
C53 C51 C48 110.3(6)
C54 C51 C48 109.4(5)
C53 C51 C52 104.6(7)
C54 C51 C52 103.0(7)
C48 C51 C52 110.6(5)
C51 C52 H52A 109.5
C51 C52 H52B 109.5
H52A C52 H52B 109.5
C51 C52 H52C 109.5
H52A C52 H52C 109.5
H52B C52 H52C 109.5
C78 C81 H81A 109.5
C78 C81 H81B 109.5
H81A C81 H81B 109.5
C78 C81 H81C 109.5
H81A C81 H81C 109.5
H81B C81 H81C 109.5
C78 C80 H80A 109.5
C78 C80 H80B 109.5
H80A C80 H80B 109.5
C78 C80 H80C 109.5
H80A C80 H80C 109.5
H80B C80 H80C 109.5
C105 C107 H10C 109.5
C105 C107 H10D 109.5
H10C C107 H10D 109.5
C105 C107 H10E 109.5
H10C C107 H10E 109.5
H10D C107 H10E 109.5
C51 C53 H53A 109.5
C51 C53 H53B 109.5
H53A C53 H53B 109.5
C51 C53 H53C 109.5
H53A C53 H53C 109.5
H53B C53 H53C 109.5
C105 C106 H10F 109.5
C105 C106 H10G 109.5
H10F C106 H10G 109.5
C105 C106 H10H 109.5
H10F C106 H10H 109.5
H10G C106 H10H 109.5
C51 C54 H54A 109.5
C51 C54 H54B 109.5
H54A C54 H54B 109.5
C51 C54 H54C 109.5
H54A C54 H54C 109.5
H54B C54 H54C 109.5
C116 C115 C114 99.1(11)
C116 C115 H03A 112.0
C114 C115 H03A 112.0
C116 C115 H03B 112.0
C114 C115 H03B 112.0
H03A C115 H03B 109.6
C116 O2 C113 107.1(12)
O2 C116 C115 113.3(13)
O2 C116 H03C 108.9
C115 C116 H03C 108.9
O2 C116 H03D 108.9
C115 C116 H03D 108.9
H03C C116 H03D 107.7
C105 C108 H10I 109.5
C105 C108 H10J 109.5
H10I C108 H10J 109.5
C105 C108 H10K 109.5
H10I C108 H10K 109.5
H10J C108 H10K 109.5
C113 C114 C115 108.5(10)
C113 C114 H50A 110.0
C115 C114 H50A 110.0
C113 C114 H50B 110.0
C115 C114 H50B 110.0
H50A C114 H50B 108.4
C114 C113 O2 101.8(11)
C114 C113 H50C 111.4
O2 C113 H50C 111.4
C114 C113 H50D 111.4
O2 C113 H50D 111.4
H50C C113 H50D 109.3

loop_
_geom_bond_atom_site_label_1
_geom_bond_atom_site_label_2
_geom_bond_distance
Th1 O1 2.531(2)
Th1 S4 2.9270(9)
Th1 S2 2.9278(9)
Th1 S6 2.9332(9)
Th1 S8 2.9466(9)
Th1 S5 2.9469(9)
Th1 S1 2.9497(9)
Th1 S7 2.9498(9)
Th1 S3 2.9506(9)
S7 C82 1.689(4)
S1 C1 1.688(4)
S2 C1 1.689(4)
S3 C28 1.687(3)
S4 C28 1.688(4)
S8 C82 1.681(4)
S5 C55 1.690(4)
S6 C55 1.687(4)
O1 C112 1.448(4)
O1 C109 1.459(4)
C83 C84 1.412(5)
C83 C88 1.417(5)
C83 C82 1.498(5)
C29 C34 1.411(5)
C29 C30 1.415(5)
C29 C28 1.492(5)
C84 C85 1.384(5)
C84 C89 1.495(5)
C12 C13 1.386(5)
C12 C11 1.386(5)
C12 H12 0.9500
C13 C8 1.385(5)
C13 H13 0.9500
C8 C9 1.397(5)
C8 C3 1.493(5)
C89 C94 1.386(5)
C89 C90 1.390(5)
C62 C67 1.387(6)
C62 C63 1.396(5)
C62 C57 1.498(6)
C35 C40 1.385(5)
C35 C36 1.387(5)
C35 C30 1.501(5)
C2 C3 1.407(5)
C2 C7 1.413(5)
C2 C1 1.496(5)
C36 C37 1.378(5)
C36 H36 0.9500
C37 C38 1.399(5)
C37 H37 0.9500
C34 C33 1.399(5)
C34 C45 1.480(5)
C104 C103 1.386(5)
C104 C99 1.388(5)
C104 H104 0.9500
C18 C23 1.390(5)
C18 C19 1.398(5)
C18 C7 1.489(5)
C39 C40 1.384(5)
C39 C38 1.395(6)
C39 H39 0.9500
C3 C4 1.399(5)
C23 C22 1.381(5)
C23 H23 0.9500
C30 C31 1.385(5)
C19 C20 1.388(6)
C19 H19 0.9500
C56 C57 1.404(6)
C56 C61 1.421(5)
C56 C55 1.494(5)
C38 C41 1.526(5)
C90 C91 1.385(6)
C90 H90 0.9500
C88 C87 1.401(5)
C88 C99 1.482(5)
C91 C92 1.394(6)
C91 H91 0.9500
C10 C9 1.386(5)
C10 C11 1.411(5)
C10 H10 0.9500
C64 C63 1.373(5)
C64 C65 1.395(5)
C64 H64 0.9500
C11 C14 1.520(5)
C45 C50 1.386(5)
C45 C46 1.410(5)
C61 C60 1.391(6)
C61 C72 1.491(6)
C99 C100 1.398(5)
C50 C49 1.387(6)
C50 H50 0.9500
C9 H9 0.9500
C63 H63 0.9500
C85 C86 1.381(6)
C85 H85 0.9500
C57 C58 1.395(6)
C103 C102 1.394(6)
C103 H103 0.9500
C87 C86 1.375(6)
C87 H87 0.9500
C22 C21 1.395(5)
C22 H22 0.9500
C93 C94 1.391(5)
C93 C92 1.392(5)
C93 H93 0.9500
C40 H40 0.9500
C21 C20 1.399(6)
C21 C24 1.532(6)
C86 H86 0.9500
C109 C110 1.510(6)
C109 H10A 0.9900
C109 H10B 0.9900
C20 H20 0.9500
C33 C32 1.380(6)
C33 H33 0.9500
C94 H94 0.9500
C72 C77 1.390(6)
C72 C73 1.394(6)
C102 C101 1.395(6)
C102 C105 1.517(6)
C7 C6 1.394(5)
C97 C95 1.541(6)
C97 H97A 0.9800
C97 H97B 0.9800
C97 H97C 0.9800
C65 C66 1.397(6)
C65 C68 1.524(6)
C77 C76 1.391(6)
C77 H77 0.9500
C100 C101 1.379(6)
C100 H100 0.9500
C31 C32 1.377(6)
C31 H31 0.9500
C60 C59 1.379(7)
C60 H60 0.9500
C112 C111 1.527(5)
C112 H11A 0.9900
C112 H11B 0.9900
C66 C67 1.383(6)
C66 H66 0.9500
C41 C44 1.524(6)
C41 C42 1.537(6)
C41 C43 1.539(6)
C67 H67 0.9500
C46 C47 1.385(6)
C46 H46 0.9500
C6 C5 1.382(6)
C6 H6 0.9500
C4 C5 1.384(6)
C4 H4 0.9500
C59 C58 1.374(7)
C59 H59 0.9500
C58 H58 0.9500
C101 H101 0.9500
C5 H5 0.9500
C68 C71 1.512(6)
C68 C69 1.513(7)
C68 C70 1.544(7)
C92 C95 1.542(5)
C47 C48 1.394(7)
C47 H47 0.9500
C32 H32 0.9500
C14 C16 1.532(6)
C14 C15 1.533(7)
C14 C17 1.537(6)
C49 C48 1.380(7)
C49 H49 0.9500
C44 H44A 0.9800
C44 H44B 0.9800
C44 H44C 0.9800
C73 C74 1.385(7)
C73 H73 0.9500
C75 C76 1.384(7)
C75 C74 1.386(7)
C75 C78 1.547(7)
C16 H16A 0.9800
C16 H16B 0.9800
C16 H16C 0.9800
C24 C27 1.514(6)
C24 C26 1.520(6)
C24 C25 1.554(6)
C95 C98 1.530(7)
C95 C96 1.541(6)
C76 H76 0.9500
C111 C110 1.540(6)
C111 H11C 0.9900
C111 H11D 0.9900
C110 H11E 0.9900
C110 H11F 0.9900
C43 H43A 0.9800
C43 H43B 0.9800
C43 H43C 0.9800
C48 C51 1.541(6)
C42 H42A 0.9800
C42 H42B 0.9800
C42 H42C 0.9800
C26 H26A 0.9800
C26 H26B 0.9800
C26 H26C 0.9800
C27 H27A 0.9800
C27 H27B 0.9800
C27 H27C 0.9800
C74 H74 0.9500
C17 H17A 0.9800
C17 H17B 0.9800
C17 H17C 0.9800
C98 H98A 0.9800
C98 H98B 0.9800
C98 H98C 0.9800
C25 H25A 0.9800
C25 H25B 0.9800
C25 H25C 0.9800
C96 H96A 0.9800
C96 H96B 0.9800
C96 H96C 0.9800
C69 H69A 0.9800
C69 H69B 0.9800
C69 H69C 0.9800
C78 C80 1.495(9)
C78 C79 1.521(7)
C78 C81 1.569(10)
C70 H70A 0.9800
C70 H70B 0.9800
C70 H70C 0.9800
C71 H71A 0.9800
C71 H71B 0.9800
C71 H71C 0.9800
C79 H79A 0.9800
C79 H79B 0.9800
C79 H79C 0.9800
C105 C107 1.438(9)
C105 C106 1.441(9)
C105 C108 1.636(15)
C15 H15A 0.9800
C15 H15B 0.9800
C15 H15C 0.9800
C51 C53 1.432(11)
C51 C54 1.491(9)
C51 C52 1.586(11)
C52 H52A 0.9800
C52 H52B 0.9800
C52 H52C 0.9800
C81 H81A 0.9800
C81 H81B 0.9800
C81 H81C 0.9800
C80 H80A 0.9800
C80 H80B 0.9800
C80 H80C 0.9800
C107 H10C 0.9800
C107 H10D 0.9800
C107 H10E 0.9800
C53 H53A 0.9800
C53 H53B 0.9800
C53 H53C 0.9800
C106 H10F 0.9800
C106 H10G 0.9800
C106 H10H 0.9800
C54 H54A 0.9800
C54 H54B 0.9800
C54 H54C 0.9800
C115 C116 1.440(14)
C115 C114 1.484(13)
C115 H03A 0.9900
C115 H03B 0.9900
O2 C116 1.310(18)
O2 C113 1.533(18)
C116 H03C 0.9900
C116 H03D 0.9900
C108 H10I 0.9800
C108 H10J 0.9800
C108 H10K 0.9800
C114 C113 1.458(17)
C114 H50A 0.9900
C114 H50B 0.9900
C113 H50C 0.9900
C113 H50D 0.9900
